data_7130285
loop_
_publ_author_name
'Zaworotko, Michael'
'Deng, Ming'
'Mukherjee, Soumya'
'Liang, Yu-Jie'
'Fang, Xiao-Dan'
'Zhu, Ai-Xin'

_publ_section_title
;
 Water vapour induced reversible switching between a 1-D coordination
 polymer and a 0-D aqua complex
;
_journal_name_full 'Chemical Communications'
_journal_paper_doi 10.1039/D2CC02777A
_journal_year 2022
_chemical_formula_sum 'C18 H16 N6 O6 Zn'
_chemical_formula_weight 477.74
_space_group_crystal_system triclinic
_space_group_IT_number 2
_space_group_name_Hall '-P 1'
_space_group_name_H-M_alt 'P -1'
_atom_sites_solution_hydrogens mixed
_audit_creation_method SHELXL-2018/3
_audit_update_record
;
2022-03-19 deposited with the CCDC.	2022-06-23 downloaded from the CCDC.
;
_cell_angle_alpha 98.586(9)
_cell_angle_beta 94.474(8)
_cell_angle_gamma 91.396(9)
_cell_formula_units_Z 2
_cell_length_a 6.3098(10)
_cell_length_b 7.1905(12)
_cell_length_c 20.346(3)
_cell_measurement_reflns_used 9182
_cell_measurement_temperature 295(2)
_cell_measurement_theta_max 67.135
_cell_measurement_theta_min 2.204
_cell_volume 909.4(2)
_computing_structure_refinement 'SHELXL-2018/3 (Sheldrick, 2018)'
_computing_structure_solution 'SHELXT 2014/5 (Sheldrick, 2014)'
_diffrn_ambient_temperature 295(2)
_diffrn_measured_fraction_theta_full 0.947
_diffrn_measured_fraction_theta_max 0.947
_diffrn_measurement_device_type 'Bruker D8 Quest'
_diffrn_measurement_method '\f and \w scans'
_diffrn_radiation_type CuK\a
_diffrn_radiation_wavelength 1.54178
_diffrn_reflns_av_R_equivalents 0.0748
_diffrn_reflns_av_unetI/netI 0.0498
_diffrn_reflns_Laue_measured_fraction_full 0.947
_diffrn_reflns_Laue_measured_fraction_max 0.947
_diffrn_reflns_limit_h_max 6
_diffrn_reflns_limit_h_min -7
_diffrn_reflns_limit_k_max 8
_diffrn_reflns_limit_k_min -8
_diffrn_reflns_limit_l_max 22
_diffrn_reflns_limit_l_min -22
_diffrn_reflns_number 13605
_diffrn_reflns_point_group_measured_fraction_full 0.947
_diffrn_reflns_point_group_measured_fraction_max 0.947
_diffrn_reflns_theta_full 59.931
_diffrn_reflns_theta_max 59.931
_diffrn_reflns_theta_min 2.204
_exptl_absorpt_coefficient_mu 2.371
_exptl_absorpt_correction_T_max 0.7528
_exptl_absorpt_correction_T_min 0.4467
_exptl_absorpt_correction_type multi-scan
_exptl_absorpt_process_details
;
SADABS-2016/2 (Bruker,2016/2) was used for absorption correction.
wR2(int) was 0.1691 before and 0.1096 after correction.
The Ratio of minimum to maximum transmission is 0.5934.
The \l/2 correction factor is Not present.
;
_exptl_crystal_colour colorless
_exptl_crystal_density_diffrn 1.745
_exptl_crystal_description plate
_exptl_crystal_F_000 488
_exptl_crystal_size_max 0.190
_exptl_crystal_size_mid 0.180
_exptl_crystal_size_min 0.100
_refine_diff_density_max 0.958
_refine_diff_density_min -0.503
_refine_diff_density_rms 0.112
_refine_ls_extinction_method none
_refine_ls_goodness_of_fit_ref 1.028
_refine_ls_hydrogen_treatment constr
_refine_ls_matrix_type full
_refine_ls_number_parameters 280
_refine_ls_number_reflns 2544
_refine_ls_number_restraints 0
_refine_ls_restrained_S_all 1.028
_refine_ls_R_factor_all 0.1271
_refine_ls_R_factor_gt 0.1156
_refine_ls_shift/su_max 0.000
_refine_ls_shift/su_mean 0.000
_refine_ls_structure_factor_coef Fsqd
_refine_ls_weighting_details 'w=1/[\s^2^(Fo^2^)+(0.0724P)^2^+15.0969P] where P=(Fo^2^+2Fc^2^)/3'
_refine_ls_weighting_scheme calc
_refine_ls_wR_factor_gt 0.2807
_refine_ls_wR_factor_ref 0.2862
_reflns_Friedel_coverage 0.000
_reflns_number_gt 2222
_reflns_number_total 2544
_reflns_threshold_expression 'I > 2\s(I)'
_cod_data_source_file d2cc02777a2.cif
_cod_data_source_block 2
_cod_original_cell_volume 909.4(3)
_cod_database_code 7130285
_shelx_shelxl_version_number 2018/3
_shelx_space_group_comment
;
The symmetry employed for this shelxl refinement is uniquely defined
by the following loop, which should always be used as a source of
symmetry information in preference to the above space-group names.
They are only intended as comments.
;
_shelx_estimated_absorpt_t_min 0.661
_shelx_estimated_absorpt_t_max 0.797

loop_
_space_group_symop_operation_xyz
'x, y, z'
'-x, -y, -z'

loop_
_atom_site_label
_atom_site_type_symbol
_atom_site_fract_x
_atom_site_fract_y
_atom_site_fract_z
_atom_site_U_iso_or_equiv
_atom_site_adp_type
_atom_site_occupancy
_atom_site_site_symmetry_order
_atom_site_calc_flag
_atom_site_refinement_flags_posn
_atom_site_refinement_flags_adp
_atom_site_refinement_flags_occupancy
_atom_site_disorder_assembly
_atom_site_disorder_group
Zn1 Zn 0.7580(3) 0.5773(3) 0.27618(9) 0.0691(7) Uani 1 1 d . . . . .
N1 N 1.0853(17) 0.6646(16) 0.6833(5) 0.067(3) Uani 1 1 d . . . . .
N2 N 1.0475(16) 0.8451(16) 0.7097(6) 0.071(3) Uani 1 1 d . . . . .
N3 N 0.8176(16) 0.7597(15) 0.6241(5) 0.065(3) Uani 1 1 d . . . . .
N4 N 0.5403(16) 0.4050(17) 0.2155(5) 0.068(3) Uani 1 1 d . . . . .
N5 N 0.4908(17) 0.2305(17) 0.2297(6) 0.074(3) Uani 1 1 d . . . . .
N6 N 0.2870(15) 0.2874(17) 0.1437(5) 0.068(3) Uani 1 1 d . . . . .
C1 C 0.9421(19) 0.6189(17) 0.6313(6) 0.061(3) Uani 1 1 d . . . . .
H1A H 0.931576 0.502953 0.603801 0.074 Uiso 1 1 calc R U . . .
C2 C 0.888(2) 0.898(2) 0.6735(7) 0.077(4) Uani 1 1 d . . . . .
H2A H 0.830110 1.016289 0.680726 0.092 Uiso 1 1 calc R U . . .
C3 C 0.6433(19) 0.7713(17) 0.5744(6) 0.059(3) Uani 1 1 d . . . . .
C4 C 0.6743(19) 0.7244(17) 0.5082(6) 0.059(3) Uani 1 1 d . . . . .
H4A H 0.806430 0.685553 0.495360 0.071 Uiso 1 1 calc R U . . .
C5 C 0.5055(19) 0.7352(19) 0.4600(6) 0.063(3) Uani 1 1 d . . . . .
C6 C 0.3145(19) 0.7944(17) 0.4810(6) 0.062(3) Uani 1 1 d . . . . .
H6A H 0.201717 0.802868 0.449428 0.074 Uiso 1 1 calc R U . . .
C7 C 0.285(2) 0.842(2) 0.5471(7) 0.069(4) Uani 1 1 d . . . . .
H7A H 0.153893 0.883271 0.560153 0.083 Uiso 1 1 calc R U . . .
C8 C 0.452(2) 0.827(2) 0.5948(7) 0.069(4) Uani 1 1 d . . . . .
H8A H 0.432677 0.854559 0.640037 0.083 Uiso 1 1 calc R U . . .
C9 C 0.536(2) 0.694(2) 0.3869(7) 0.070(4) Uani 1 1 d . . . . .
C10 C 0.420(2) 0.4392(17) 0.1638(6) 0.063(3) Uani 1 1 d . . . . .
H10A H 0.423980 0.548253 0.144424 0.076 Uiso 1 1 calc R U . . .
C11 C 0.335(2) 0.1650(19) 0.1857(7) 0.071(4) Uani 1 1 d . . . . .
H11A H 0.266867 0.048090 0.183685 0.085 Uiso 1 1 calc R U . . .
C12 C 0.1184(18) 0.2652(15) 0.0901(6) 0.052(3) Uani 1 1 d . . . . .
C13 C 0.1661(19) 0.2824(18) 0.0273(6) 0.065(3) Uani 1 1 d . . . . .
H13A H 0.304397 0.313202 0.018872 0.078 Uiso 1 1 calc R U . . .
C14 C 0.003(2) 0.2530(18) -0.0250(6) 0.063(3) Uani 1 1 d . . . . .
C15 C -0.198(2) 0.209(2) -0.0104(7) 0.073(4) Uani 1 1 d . . . . .
H15A H -0.307916 0.196430 -0.044092 0.088 Uiso 1 1 calc R U . . .
C16 C -0.242(2) 0.183(2) 0.0523(7) 0.082(4) Uani 1 1 d . . . . .
H16A H -0.378629 0.145289 0.060334 0.098 Uiso 1 1 calc R U . . .
C17 C -0.083(2) 0.212(2) 0.1036(7) 0.070(4) Uani 1 1 d . . . . .
H17A H -0.111538 0.195344 0.146647 0.084 Uiso 1 1 calc R U . . .
C18 C 0.055(2) 0.2635(19) -0.0950(7) 0.067(3) Uani 1 1 d . . . . .
O1 O 0.7256(15) 0.6778(15) 0.3712(4) 0.077(3) Uani 1 1 d . . . . .
O1W O 1.0490(14) 0.6359(16) 0.2489(5) 0.090(3) Uani 1 1 d . . . . .
H1WA H 1.077793 0.656645 0.210486 0.108 Uiso 1 1 d R U . . .
H1WB H 1.151133 0.648765 0.279266 0.108 Uiso 1 1 d R U . . .
O2 O 0.3765(15) 0.6795(15) 0.3470(5) 0.082(3) Uani 1 1 d . . . . .
O2W O 0.6538(14) 0.8046(13) 0.2296(4) 0.076(3) Uani 1 1 d . . . . .
H2WA H 0.687634 0.921316 0.234576 0.091 Uiso 1 1 d R U . . .
H2WB H 0.694814 0.786986 0.190366 0.091 Uiso 1 1 d R U . . .
O3 O 0.2457(15) 0.2798(16) -0.1061(5) 0.087(3) Uani 1 1 d . . . . .
O4 O -0.0980(15) 0.2440(15) -0.1399(4) 0.081(3) Uani 1 1 d . . . . .

loop_
_atom_site_aniso_label
_atom_site_aniso_U_11
_atom_site_aniso_U_22
_atom_site_aniso_U_33
_atom_site_aniso_U_23
_atom_site_aniso_U_13
_atom_site_aniso_U_12
Zn1 0.0556(10) 0.0890(14) 0.0613(11) 0.0144(9) -0.0075(8) -0.0052(8)
N1 0.066(7) 0.068(7) 0.069(7) 0.021(6) -0.012(6) 0.009(5)
N2 0.054(6) 0.076(8) 0.079(7) 0.010(6) -0.011(6) 0.009(5)
N3 0.064(7) 0.063(7) 0.064(6) 0.005(5) -0.004(5) -0.002(5)
N4 0.058(6) 0.087(8) 0.058(6) 0.016(6) -0.009(5) -0.007(6)
N5 0.064(7) 0.084(8) 0.074(7) 0.028(6) -0.019(6) -0.012(6)
N6 0.049(6) 0.097(9) 0.058(6) 0.016(6) 0.001(5) 0.000(6)
C1 0.057(7) 0.050(7) 0.077(8) 0.010(6) -0.002(6) 0.010(6)
C2 0.070(9) 0.067(9) 0.089(10) 0.002(8) -0.003(8) 0.000(7)
C3 0.052(7) 0.054(7) 0.071(8) 0.015(6) -0.003(6) 0.003(6)
C4 0.045(7) 0.065(8) 0.067(8) 0.019(6) 0.000(6) 0.001(6)
C5 0.049(7) 0.075(9) 0.066(8) 0.019(6) -0.001(6) -0.009(6)
C6 0.050(7) 0.065(8) 0.070(8) 0.019(6) -0.007(6) -0.001(6)
C7 0.048(7) 0.084(10) 0.078(9) 0.020(7) 0.003(7) 0.006(6)
C8 0.056(8) 0.087(10) 0.064(8) 0.012(7) 0.003(6) -0.005(7)
C9 0.060(9) 0.080(10) 0.068(8) 0.010(7) 0.002(7) 0.000(7)
C10 0.068(8) 0.047(7) 0.075(8) 0.015(6) -0.005(7) -0.001(6)
C11 0.063(8) 0.061(8) 0.085(9) 0.013(7) -0.014(7) -0.012(6)
C12 0.055(7) 0.038(6) 0.061(7) 0.007(5) -0.002(6) 0.003(5)
C13 0.045(7) 0.077(9) 0.070(8) 0.010(7) -0.004(6) 0.003(6)
C14 0.061(8) 0.062(8) 0.064(8) 0.010(6) -0.001(6) -0.007(6)
C15 0.052(8) 0.104(11) 0.063(8) 0.017(7) -0.007(6) -0.007(7)
C16 0.056(8) 0.116(13) 0.072(9) 0.013(8) -0.002(7) -0.005(8)
C17 0.057(8) 0.087(10) 0.065(8) 0.014(7) 0.000(6) 0.003(7)
C18 0.050(8) 0.076(9) 0.074(9) 0.016(7) -0.005(7) -0.004(6)
O1 0.062(6) 0.110(8) 0.062(5) 0.022(5) 0.001(4) 0.004(5)
O1W 0.053(5) 0.151(10) 0.070(6) 0.038(6) -0.011(4) -0.011(6)
O2 0.068(6) 0.102(8) 0.073(6) 0.015(5) -0.019(5) -0.013(5)
O2W 0.083(6) 0.069(6) 0.074(6) 0.013(5) -0.002(5) -0.009(5)
O3 0.067(6) 0.123(9) 0.068(6) 0.017(5) -0.008(5) -0.019(6)
O4 0.068(6) 0.108(8) 0.067(6) 0.027(5) -0.012(5) -0.012(5)

loop_
_atom_type_symbol
_atom_type_description
_atom_type_scat_dispersion_real
_atom_type_scat_dispersion_imag
_atom_type_scat_source
C C 0.0181 0.0091 'International Tables Vol C Tables 4.2.6.8 and 6.1.1.4'
H H 0.0000 0.0000 'International Tables Vol C Tables 4.2.6.8 and 6.1.1.4'
N N 0.0311 0.0180 'International Tables Vol C Tables 4.2.6.8 and 6.1.1.4'
O O 0.0492 0.0322 'International Tables Vol C Tables 4.2.6.8 and 6.1.1.4'
Zn Zn -1.5491 0.6778 'International Tables Vol C Tables 4.2.6.8 and 6.1.1.4'

loop_
_geom_angle_atom_site_label_1
_geom_angle_atom_site_label_2
_geom_angle_atom_site_label_3
_geom_angle
_geom_angle_site_symmetry_1
_geom_angle_site_symmetry_3
_geom_angle_publ_flag
O1 Zn1 O1W 112.3(4) . . ?
O1 Zn1 N4 124.7(4) . . ?
O1W Zn1 N4 122.5(4) . . ?
O1 Zn1 O2W 100.8(4) . . ?
O1W Zn1 O2W 86.7(4) . . ?
N4 Zn1 O2W 89.4(4) . . ?
O1 Zn1 N1 85.0(4) . 2_766 ?
O1W Zn1 N1 84.6(4) . 2_766 ?
N4 Zn1 N1 92.9(4) . 2_766 ?
O2W Zn1 N1 170.9(4) . 2_766 ?
C1 N1 N2 106.1(10) . . ?
C1 N1 Zn1 116.1(9) . 2_766 ?
N2 N1 Zn1 134.2(8) . 2_766 ?
C2 N2 N1 106.8(11) . . ?
C1 N3 C2 104.9(11) . . ?
C1 N3 C3 129.3(11) . . ?
C2 N3 C3 125.8(11) . . ?
C10 N4 N5 110.0(10) . . ?
C10 N4 Zn1 129.5(9) . . ?
N5 N4 Zn1 120.3(7) . . ?
C11 N5 N4 105.0(10) . . ?
C11 N6 C10 105.9(10) . . ?
C11 N6 C12 126.8(11) . . ?
C10 N6 C12 127.2(11) . . ?
N3 C1 N1 111.0(11) . . ?
N3 C1 H1A 124.5 . . ?
N1 C1 H1A 124.5 . . ?
N2 C2 N3 111.2(13) . . ?
N2 C2 H2A 124.4 . . ?
N3 C2 H2A 124.4 . . ?
C8 C3 C4 121.7(12) . . ?
C8 C3 N3 118.8(12) . . ?
C4 C3 N3 119.5(11) . . ?
C3 C4 C5 119.6(12) . . ?
C3 C4 H4A 120.2 . . ?
C5 C4 H4A 120.2 . . ?
C6 C5 C4 118.4(12) . . ?
C6 C5 C9 120.3(11) . . ?
C4 C5 C9 121.2(12) . . ?
C7 C6 C5 121.8(12) . . ?
C7 C6 H6A 119.1 . . ?
C5 C6 H6A 119.1 . . ?
C6 C7 C8 119.5(12) . . ?
C6 C7 H7A 120.2 . . ?
C8 C7 H7A 120.2 . . ?
C3 C8 C7 119.1(13) . . ?
C3 C8 H8A 120.5 . . ?
C7 C8 H8A 120.5 . . ?
O2 C9 O1 125.2(13) . . ?
O2 C9 C5 118.3(12) . . ?
O1 C9 C5 116.5(11) . . ?
N4 C10 N6 107.6(11) . . ?
N4 C10 H10A 126.2 . . ?
N6 C10 H10A 126.2 . . ?
N5 C11 N6 111.4(12) . . ?
N5 C11 H11A 124.3 . . ?
N6 C11 H11A 124.3 . . ?
C13 C12 C17 121.8(11) . . ?
C13 C12 N6 119.4(11) . . ?
C17 C12 N6 118.6(11) . . ?
C12 C13 C14 119.0(12) . . ?
C12 C13 H13A 120.5 . . ?
C14 C13 H13A 120.5 . . ?
C15 C14 C13 118.6(12) . . ?
C15 C14 C18 121.9(11) . . ?
C13 C14 C18 119.5(12) . . ?
C14 C15 C16 121.9(12) . . ?
C14 C15 H15A 119.0 . . ?
C16 C15 H15A 119.0 . . ?
C15 C16 C17 119.7(13) . . ?
C15 C16 H16A 120.2 . . ?
C17 C16 H16A 120.2 . . ?
C16 C17 C12 118.9(13) . . ?
C16 C17 H17A 120.6 . . ?
C12 C17 H17A 120.6 . . ?
O3 C18 O4 124.0(13) . . ?
O3 C18 C14 118.6(11) . . ?
O4 C18 C14 117.3(12) . . ?
C9 O1 Zn1 115.5(8) . . ?
Zn1 O1W H1WA 125.9 . . ?
Zn1 O1W H1WB 117.0 . . ?
H1WA O1W H1WB 116.9 . . ?
Zn1 O2W H2WA 134.6 . . ?
Zn1 O2W H2WB 107.0 . . ?
H2WA O2W H2WB 91.9 . . ?

loop_
_geom_bond_atom_site_label_1
_geom_bond_atom_site_label_2
_geom_bond_distance
_geom_bond_site_symmetry_2
_geom_bond_publ_flag
Zn1 O1 1.988(9) . ?
Zn1 O1W 2.012(9) . ?
Zn1 N4 2.035(10) . ?
Zn1 O2W 2.102(9) . ?
Zn1 N1 2.251(10) 2_766 ?
N1 C1 1.333(15) . ?
N1 N2 1.363(15) . ?
N2 C2 1.299(17) . ?
N3 C1 1.315(15) . ?
N3 C2 1.344(16) . ?
N3 C3 1.448(15) . ?
N4 C10 1.307(15) . ?
N4 N5 1.363(15) . ?
N5 C11 1.303(15) . ?
N6 C11 1.339(16) . ?
N6 C10 1.352(15) . ?
N6 C12 1.451(14) . ?
C1 H1A 0.9300 . ?
C2 H2A 0.9300 . ?
C3 C8 1.358(17) . ?
C3 C4 1.367(17) . ?
C4 C5 1.403(16) . ?
C4 H4A 0.9300 . ?
C5 C6 1.367(17) . ?
C5 C9 1.500(18) . ?
C6 C7 1.365(18) . ?
C6 H6A 0.9300 . ?
C7 C8 1.395(17) . ?
C7 H7A 0.9300 . ?
C8 H8A 0.9300 . ?
C9 O2 1.232(15) . ?
C9 O1 1.268(15) . ?
C10 H10A 0.9300 . ?
C11 H11A 0.9300 . ?
C12 C13 1.358(17) . ?
C12 C17 1.381(17) . ?
C13 C14 1.410(16) . ?
C13 H13A 0.9300 . ?
C14 C15 1.363(18) . ?
C14 C18 1.499(18) . ?
C15 C16 1.366(18) . ?
C15 H15A 0.9300 . ?
C16 C17 1.378(17) . ?
C16 H16A 0.9300 . ?
C17 H17A 0.9300 . ?
C18 O3 1.247(15) . ?
C18 O4 1.268(14) . ?
O1W H1WA 0.8500 . ?
O1W H1WB 0.8501 . ?
O2W H2WA 0.8500 . ?
O2W H2WB 0.8501 . ?

loop_
_geom_torsion_atom_site_label_1
_geom_torsion_atom_site_label_2
_geom_torsion_atom_site_label_3
_geom_torsion_atom_site_label_4
_geom_torsion
_geom_torsion_site_symmetry_1
_geom_torsion_site_symmetry_2
_geom_torsion_site_symmetry_3
_geom_torsion_site_symmetry_4
_geom_torsion_publ_flag
C1 N1 N2 C2 0.0(15) . . . . ?
Zn1 N1 N2 C2 -156.7(10) 2_766 . . . ?
C10 N4 N5 C11 -1.1(16) . . . . ?
Zn1 N4 N5 C11 174.3(9) . . . . ?
C2 N3 C1 N1 0.4(15) . . . . ?
C3 N3 C1 N1 179.5(12) . . . . ?
N2 N1 C1 N3 -0.2(15) . . . . ?
Zn1 N1 C1 N3 161.3(8) 2_766 . . . ?
N1 N2 C2 N3 0.3(16) . . . . ?
C1 N3 C2 N2 -0.4(16) . . . . ?
C3 N3 C2 N2 -179.6(12) . . . . ?
C1 N3 C3 C8 127.8(15) . . . . ?
C2 N3 C3 C8 -53.2(18) . . . . ?
C1 N3 C3 C4 -51.5(18) . . . . ?
C2 N3 C3 C4 127.5(14) . . . . ?
C8 C3 C4 C5 0.6(19) . . . . ?
N3 C3 C4 C5 179.9(11) . . . . ?
C3 C4 C5 C6 0.6(18) . . . . ?
C3 C4 C5 C9 177.1(12) . . . . ?
C4 C5 C6 C7 -0.4(19) . . . . ?
C9 C5 C6 C7 -176.9(12) . . . . ?
C5 C6 C7 C8 -1(2) . . . . ?
C4 C3 C8 C7 -2(2) . . . . ?
N3 C3 C8 C7 178.8(12) . . . . ?
C6 C7 C8 C3 2(2) . . . . ?
C6 C5 C9 O2 -14(2) . . . . ?
C4 C5 C9 O2 170.0(13) . . . . ?
C6 C5 C9 O1 165.8(13) . . . . ?
C4 C5 C9 O1 -10.6(19) . . . . ?
N5 N4 C10 N6 0.6(15) . . . . ?
Zn1 N4 C10 N6 -174.3(9) . . . . ?
C11 N6 C10 N4 0.1(15) . . . . ?
C12 N6 C10 N4 176.9(11) . . . . ?
N4 N5 C11 N6 1.2(16) . . . . ?
C10 N6 C11 N5 -0.9(16) . . . . ?
C12 N6 C11 N5 -177.7(12) . . . . ?
C11 N6 C12 C13 -125.7(14) . . . . ?
C10 N6 C12 C13 58.1(17) . . . . ?
C11 N6 C12 C17 48.9(18) . . . . ?
C10 N6 C12 C17 -127.2(14) . . . . ?
C17 C12 C13 C14 2.9(19) . . . . ?
N6 C12 C13 C14 177.4(11) . . . . ?
C12 C13 C14 C15 0(2) . . . . ?
C12 C13 C14 C18 -177.4(12) . . . . ?
C13 C14 C15 C16 -4(2) . . . . ?
C18 C14 C15 C16 174.0(14) . . . . ?
C14 C15 C16 C17 4(2) . . . . ?
C15 C16 C17 C12 -1(2) . . . . ?
C13 C12 C17 C16 -3(2) . . . . ?
N6 C12 C17 C16 -177.3(13) . . . . ?
C15 C14 C18 O3 -170.6(14) . . . . ?
C13 C14 C18 O3 7(2) . . . . ?
C15 C14 C18 O4 5(2) . . . . ?
C13 C14 C18 O4 -177.1(12) . . . . ?
O2 C9 O1 Zn1 -11.4(19) . . . . ?
C5 C9 O1 Zn1 169.2(9) . . . . ?
